data_7032010
loop_
_publ_author_name
'Chicote, Mar\'ia-Teresa'
'Rubio, Concepci\'on'
'Bautista, Delia'
'Vicente, Jos\'e'

_publ_section_title
;
 Stepwise cyclopalladation of 2-phenacylthiopyridine to give C,C,N-pincer
 complexes.
;
_journal_issue 40
_journal_name_full 'Dalton transactions (Cambridge, England : 2003)'
_journal_page_first 15170
_journal_page_last 15182
_journal_paper_doi 10.1039/c4dt02085e
_journal_volume 43
_journal_year 2014
_chemical_formula_sum 'C14 H11 Br Cl3 N O Pd S'
_chemical_formula_weight 533.96
_chemical_name_systematic
; 
 ? 
;
_space_group_IT_number 14
_symmetry_cell_setting monoclinic
_symmetry_space_group_name_Hall '-P 2ybc'
_symmetry_space_group_name_H-M 'P 1 21/c 1'
_atom_sites_solution_hydrogens geom
_atom_sites_solution_primary direct
_atom_sites_solution_secondary difmap
_audit_creation_method SHELXL-97
_cell_angle_alpha 90.00
_cell_angle_beta 93.927(4)
_cell_angle_gamma 90.00
_cell_formula_units_Z 4
_cell_length_a 5.7973(6)
_cell_length_b 16.3154(17)
_cell_length_c 18.2287(18)
_cell_measurement_reflns_used 9773
_cell_measurement_temperature 100(2)
_cell_measurement_theta_max 28.53
_cell_measurement_theta_min 2.50
_cell_volume 1720.1(3)
_computing_cell_refinement 'SAINT V8.27B (Bruker AXS Inc., 2011)'
_computing_data_collection 'APEX2 2013.2 (Bruker AXS Inc.)'
_computing_data_reduction 'SAINT V8.27B (Bruker AXS Inc., 2011)'
_computing_molecular_graphics 'Bruker SHELXTL'
_computing_publication_material 'Bruker SHELXTL'
_computing_structure_refinement 'SHELXL-97 (Sheldrick, 2008)'
_computing_structure_solution 'SHELXS-97 (Sheldrick, 2008)'
_diffrn_ambient_temperature 100(2)
_diffrn_detector_area_resol_mean 10.4167
_diffrn_measured_fraction_theta_full 0.997
_diffrn_measured_fraction_theta_max 0.997
_diffrn_measurement_device_type 'Bruker D8 QUEST'
_diffrn_measurement_method 'omega + phi scans'
_diffrn_radiation_monochromator multilayer
_diffrn_radiation_source 'high brilliance microfocus sealed tube'
_diffrn_radiation_type MoK\a
_diffrn_radiation_wavelength 0.71073
_diffrn_reflns_av_R_equivalents 0.0426
_diffrn_reflns_av_sigmaI/netI 0.0135
_diffrn_reflns_limit_h_max 7
_diffrn_reflns_limit_h_min -7
_diffrn_reflns_limit_k_max 20
_diffrn_reflns_limit_k_min -20
_diffrn_reflns_limit_l_max 23
_diffrn_reflns_limit_l_min -23
_diffrn_reflns_number 72896
_diffrn_reflns_theta_full 27.00
_diffrn_reflns_theta_max 27.10
_diffrn_reflns_theta_min 2.24
_exptl_absorpt_coefficient_mu 3.987
_exptl_absorpt_correction_T_max 0.9010
_exptl_absorpt_correction_T_min 0.7289
_exptl_absorpt_correction_type multi-scan
_exptl_absorpt_process_details SADABS
_exptl_crystal_colour yellow
_exptl_crystal_density_diffrn 2.062
_exptl_crystal_density_method 'not measured'
_exptl_crystal_description needle
_exptl_crystal_F_000 1032
_exptl_crystal_size_max 0.14
_exptl_crystal_size_mid 0.04
_exptl_crystal_size_min 0.03
_refine_diff_density_max 1.550
_refine_diff_density_min -1.402
_refine_diff_density_rms 0.186
_refine_ls_extinction_method none
_refine_ls_goodness_of_fit_ref 1.182
_refine_ls_hydrogen_treatment mixed
_refine_ls_matrix_type full
_refine_ls_number_parameters 199
_refine_ls_number_reflns 3803
_refine_ls_number_restraints 0
_refine_ls_restrained_S_all 1.182
_refine_ls_R_factor_all 0.0477
_refine_ls_R_factor_gt 0.0463
_refine_ls_shift/su_max 0.002
_refine_ls_shift/su_mean 0.000
_refine_ls_structure_factor_coef Fsqd
_refine_ls_weighting_details 'calc w=1/[\s^2^(Fo^2^)+(0.0193P)^2^+26.7522P] where P=(Fo^2^+2Fc^2^)/3'
_refine_ls_weighting_scheme calc
_refine_ls_wR_factor_gt 0.1136
_refine_ls_wR_factor_ref 0.1143
_reflns_number_gt 3667
_reflns_number_total 3803
_reflns_threshold_expression >2sigma(I)
_cod_data_source_file c4dt02085e2.cif
_cod_data_source_block f70b7_0m
_cod_depositor_comments 'Adding full bibliography for 7032009--7032011.cif.'
_cod_original_sg_symbol_H-M 'P 2(1)/c'
_cod_database_code 7032010

loop_
_symmetry_equiv_pos_as_xyz
'x, y, z'
'-x, y+1/2, -z+1/2'
'-x, -y, -z'
'x, -y-1/2, z-1/2'

loop_
_atom_site_label
_atom_site_type_symbol
_atom_site_fract_x
_atom_site_fract_y
_atom_site_fract_z
_atom_site_U_iso_or_equiv
_atom_site_adp_type
_atom_site_occupancy
_atom_site_symmetry_multiplicity
_atom_site_calc_flag
_atom_site_refinement_flags
Pd1 Pd 0.18178(7) 1.00748(3) 0.08420(2) 0.01075(12) Uani 1 1 d .
Br1 Br -0.15189(11) 0.92571(4) 0.04114(3) 0.01948(15) Uani 1 1 d .
N1 N 0.4558(8) 1.0758(3) 0.1245(3) 0.0117(9) Uani 1 1 d .
C1 C 0.4978(10) 1.0802(3) 0.1984(3) 0.0156(11) Uani 1 1 d .
C2 C 0.6858(11) 1.1243(4) 0.2298(3) 0.0196(13) Uani 1 1 d .
H2 H 0.7127 1.1270 0.2817 0.023 Uiso 1 1 calc R
C3 C 0.8328(11) 1.1640(4) 0.1848(4) 0.0215(13) Uani 1 1 d .
H3 H 0.9602 1.1949 0.2053 0.026 Uiso 1 1 calc R
C4 C 0.7910(10) 1.1578(4) 0.1089(4) 0.0177(12) Uani 1 1 d .
H4 H 0.8895 1.1846 0.0769 0.021 Uiso 1 1 calc R
C5 C 0.6050(10) 1.1125(4) 0.0808(3) 0.0160(11) Uani 1 1 d .
H5 H 0.5805 1.1068 0.0290 0.019 Uiso 1 1 calc R
C6 C 0.1924(10) 0.9559(4) 0.1864(3) 0.0130(11) Uani 1 1 d .
H6 H 0.0350 0.9371 0.1983 0.016 Uiso 1 1 calc R
S1 S 0.3034(3) 1.03150(9) 0.25250(8) 0.0162(3) Uani 1 1 d .
C7 C 0.3504(10) 0.8846(4) 0.1800(3) 0.0143(11) Uani 1 1 d .
O1 O 0.5567(7) 0.8867(3) 0.1997(2) 0.0187(9) Uani 1 1 d .
C11 C 0.2492(10) 0.8086(4) 0.1443(3) 0.0156(12) Uani 1 1 d .
C12 C 0.0326(10) 0.7789(4) 0.1591(3) 0.0173(12) Uani 1 1 d .
H12 H -0.0592 0.8078 0.1917 0.021 Uiso 1 1 calc R
C13 C -0.0495(11) 0.7067(4) 0.1262(4) 0.0227(14) Uani 1 1 d .
H13 H -0.1942 0.6849 0.1382 0.027 Uiso 1 1 calc R
C14 C 0.0791(12) 0.6665(4) 0.0761(4) 0.0247(14) Uani 1 1 d .
H14 H 0.0202 0.6181 0.0527 0.030 Uiso 1 1 calc R
C15 C 0.2941(12) 0.6965(4) 0.0598(4) 0.0238(14) Uani 1 1 d .
H15 H 0.3817 0.6692 0.0250 0.029 Uiso 1 1 calc R
C16 C 0.3795(10) 0.7668(4) 0.0949(3) 0.0167(12) Uani 1 1 d .
H16 H 0.5284 0.7867 0.0851 0.020 Uiso 1 1 calc R
C99 C 0.7505(11) 0.8951(4) 0.3646(4) 0.0203(13) Uani 1 1 d .
H99 H 0.6901 0.9156 0.3152 0.024 Uiso 1 1 calc R
Cl1 Cl 1.0541(3) 0.89261(14) 0.36736(10) 0.0366(5) Uani 1 1 d .
Cl2 Cl 0.6570(3) 0.96208(11) 0.43294(10) 0.0332(4) Uani 1 1 d .
Cl3 Cl 0.6402(4) 0.79676(11) 0.37789(12) 0.0383(5) Uani 1 1 d .

loop_
_atom_site_aniso_label
_atom_site_aniso_U_11
_atom_site_aniso_U_22
_atom_site_aniso_U_33
_atom_site_aniso_U_23
_atom_site_aniso_U_13
_atom_site_aniso_U_12
Pd1 0.0104(2) 0.0110(2) 0.0106(2) 0.00091(15) -0.00150(14) 0.00063(15)
Br1 0.0185(3) 0.0220(3) 0.0174(3) 0.0031(2) -0.0030(2) -0.0026(2)
N1 0.008(2) 0.014(2) 0.012(2) 0.0017(18) -0.0011(17) 0.0026(17)
C1 0.015(3) 0.010(3) 0.021(3) -0.002(2) -0.001(2) 0.006(2)
C2 0.019(3) 0.023(3) 0.016(3) -0.004(2) -0.003(2) 0.002(2)
C3 0.015(3) 0.021(3) 0.027(3) -0.005(3) 0.000(2) -0.003(2)
C4 0.011(3) 0.016(3) 0.026(3) 0.001(2) 0.000(2) 0.000(2)
C5 0.015(3) 0.013(3) 0.020(3) -0.002(2) -0.001(2) 0.002(2)
C6 0.012(3) 0.015(3) 0.013(3) -0.002(2) 0.000(2) 0.000(2)
S1 0.0170(7) 0.0197(7) 0.0118(6) -0.0014(5) 0.0004(5) 0.0000(6)
C7 0.015(3) 0.019(3) 0.009(2) 0.003(2) 0.003(2) 0.000(2)
O1 0.012(2) 0.026(2) 0.017(2) 0.0016(18) -0.0021(16) 0.0032(17)
C11 0.014(3) 0.018(3) 0.014(3) 0.005(2) -0.003(2) 0.004(2)
C12 0.012(3) 0.017(3) 0.022(3) 0.007(2) 0.001(2) 0.005(2)
C13 0.015(3) 0.021(3) 0.031(4) 0.010(3) -0.006(3) 0.001(2)
C14 0.031(4) 0.015(3) 0.027(3) 0.000(3) -0.009(3) -0.003(3)
C15 0.028(3) 0.022(3) 0.022(3) -0.001(3) -0.001(3) 0.002(3)
C16 0.016(3) 0.018(3) 0.016(3) 0.002(2) 0.001(2) 0.002(2)
C99 0.018(3) 0.020(3) 0.023(3) 0.003(2) 0.000(2) -0.002(2)
Cl1 0.0165(8) 0.0633(13) 0.0299(9) 0.0128(9) 0.0015(6) -0.0078(8)
Cl2 0.0399(10) 0.0268(9) 0.0326(9) -0.0073(7) 0.0000(8) 0.0030(7)
Cl3 0.0372(10) 0.0235(9) 0.0556(12) -0.0070(8) 0.0137(9) -0.0115(7)

loop_
_atom_type_symbol
_atom_type_description
_atom_type_scat_dispersion_real
_atom_type_scat_dispersion_imag
_atom_type_scat_source
C C 0.0033 0.0016 'International Tables Vol C Tables 4.2.6.8 and 6.1.1.4'
H H 0.0000 0.0000 'International Tables Vol C Tables 4.2.6.8 and 6.1.1.4'
N N 0.0061 0.0033 'International Tables Vol C Tables 4.2.6.8 and 6.1.1.4'
O O 0.0106 0.0060 'International Tables Vol C Tables 4.2.6.8 and 6.1.1.4'
Cl Cl 0.1484 0.1585 'International Tables Vol C Tables 4.2.6.8 and 6.1.1.4'
Pd Pd -0.9988 1.0072 'International Tables Vol C Tables 4.2.6.8 and 6.1.1.4'
Br Br -0.2901 2.4595 'International Tables Vol C Tables 4.2.6.8 and 6.1.1.4'
S S 0.1246 0.1234 'International Tables Vol C Tables 4.2.6.8 and 6.1.1.4'

loop_
_geom_angle_atom_site_label_1
_geom_angle_atom_site_label_2
_geom_angle_atom_site_label_3
_geom_angle
_geom_angle_site_symmetry_3
N1 Pd1 C6 85.5(2) .
N1 Pd1 Br1 177.61(14) .
C6 Pd1 Br1 92.41(16) .
N1 Pd1 Br1 95.36(13) 3_575
C6 Pd1 Br1 177.46(16) 3_575
Br1 Pd1 Br1 86.63(3) 3_575
Pd1 Br1 Pd1 93.38(3) 3_575
C1 N1 C5 118.8(5) .
C1 N1 Pd1 118.1(4) .
C5 N1 Pd1 123.0(4) .
N1 C1 C2 121.2(6) .
N1 C1 S1 117.4(4) .
C2 C1 S1 121.4(5) .
C3 C2 C1 119.6(6) .
C2 C3 C4 118.9(6) .
C5 C4 C3 119.2(6) .
N1 C5 C4 122.3(6) .
C7 C6 S1 113.1(4) .
C7 C6 Pd1 103.3(4) .
S1 C6 Pd1 108.3(3) .
C1 S1 C6 98.5(3) .
O1 C7 C6 123.2(6) .
O1 C7 C11 119.7(5) .
C6 C7 C11 117.1(5) .
C12 C11 C16 119.5(6) .
C12 C11 C7 122.3(6) .
C16 C11 C7 118.1(5) .
C11 C12 C13 119.9(6) .
C14 C13 C12 120.1(6) .
C13 C14 C15 120.4(6) .
C16 C15 C14 119.3(6) .
C15 C16 C11 120.7(6) .
Cl3 C99 Cl1 110.4(4) .
Cl3 C99 Cl2 109.6(4) .
Cl1 C99 Cl2 110.4(4) .

loop_
_geom_bond_atom_site_label_1
_geom_bond_atom_site_label_2
_geom_bond_distance
_geom_bond_site_symmetry_2
Pd1 N1 2.036(5) .
Pd1 C6 2.042(6) .
Pd1 Br1 2.4351(8) .
Pd1 Br1 2.5266(8) 3_575
Br1 Pd1 2.5266(8) 3_575
N1 C1 1.354(8) .
N1 C5 1.354(8) .
C1 C2 1.396(9) .
C1 S1 1.740(6) .
C2 C3 1.384(9) .
C3 C4 1.391(9) .
C4 C5 1.377(8) .
C6 C7 1.490(8) .
C6 S1 1.811(6) .
C7 O1 1.225(7) .
C7 C11 1.501(8) .
C11 C12 1.390(8) .
C11 C16 1.392(8) .
C12 C13 1.391(9) .
C13 C14 1.383(10) .
C14 C15 1.390(10) .
C15 C16 1.388(9) .
C99 Cl3 1.750(7) .
C99 Cl1 1.758(7) .
C99 Cl2 1.770(7) .

loop_
_geom_hbond_atom_site_label_D
_geom_hbond_atom_site_label_H
_geom_hbond_atom_site_label_A
_geom_hbond_distance_DH
_geom_hbond_distance_HA
_geom_hbond_distance_DA
_geom_hbond_angle_DHA
_geom_hbond_site_symmetry_A
C12 H12 O1 0.95 2.58 3.396(7) 143.6 1_455
C99 H99 O1 1.00 2.24 3.139(8) 148.3 .
